data_7120788
loop_
_publ_author_name
'Sekiguchi, Yoshiya'
'Kuriyama, Shogo'
'Eizawa, Aya'
'Arashiba, Kazuya'
'Nakajima, Kazunari'
'Nishibayashi, Yoshiaki'

_publ_section_title
;
 Synthesis and reactivity of iron--dinitrogen complexes bearing anionic
 methyl- and phenyl-substituted pyrrole-based PNP-type pincer ligands
 toward catalytic nitrogen fixation
;
_journal_name_full 'Chem. Commun.'
_journal_paper_doi 10.1039/C7CC06987A
_journal_year 2017
_chemical_absolute_configuration 'CHOOSE rm ad rmad syn or unk'
_chemical_formula_moiety 'C34 H50 Fe N3 P2'
_chemical_formula_sum 'C34 H50 Fe N3 P2'
_chemical_formula_weight 618.58
_space_group_crystal_system orthorhombic
_space_group_IT_number 19
_space_group_name_Hall 'P 2ac 2ab'
_space_group_name_H-M_alt 'P 21 21 21'
_symmetry_space_group_name_Hall 'P 2ac 2ab'
_symmetry_space_group_name_H-M 'P 21 21 21'
_atom_sites_solution_hydrogens geom
_atom_sites_solution_primary direct
_atom_sites_solution_secondary difmap
_audit_update_record
;
2017-09-02 deposited with the CCDC.
2017-10-16 downloaded from the CCDC.
;
_cell_angle_alpha 90.0000
_cell_angle_beta 90.0000
_cell_angle_gamma 90.0000
_cell_formula_units_Z 4
_cell_length_a 11.3469(15)
_cell_length_b 12.4305(17)
_cell_length_c 23.789(3)
_cell_measurement_reflns_used 6467
_cell_measurement_temperature 296
_cell_measurement_theta_max 27.41
_cell_measurement_theta_min 3.04
_cell_volume 3355.4(8)
_computing_cell_refinement 'RAPID AUTO'
_computing_data_collection 'RAPID AUTO (Rigaku, ????)'
_computing_data_reduction 'RAPID AUTO'
_computing_molecular_graphics 'CrystalStructure 4.2.2'
_computing_publication_material 'CrystalStructure 4.2.2 (Rigaku, 2016)'
_computing_structure_refinement 'SHELXL Version 2016/6 (Sheldrick, 2008)'
_computing_structure_solution SIR97
_diffrn_ambient_temperature 296
_diffrn_detector_area_resol_mean 10.000
_diffrn_measured_fraction_theta_full 0.998
_diffrn_measured_fraction_theta_max 0.997
_diffrn_measurement_device_type 'Rigaku R-AXIS RAPID'
_diffrn_measurement_method \w
_diffrn_radiation_type 'Mo K\a'
_diffrn_radiation_wavelength 0.71075
_diffrn_reflns_av_R_equivalents 0.1032
_diffrn_reflns_Laue_measured_fraction_full 0.998
_diffrn_reflns_Laue_measured_fraction_max 0.997
_diffrn_reflns_limit_h_max 14
_diffrn_reflns_limit_h_min -14
_diffrn_reflns_limit_k_max 16
_diffrn_reflns_limit_k_min -15
_diffrn_reflns_limit_l_max 30
_diffrn_reflns_limit_l_min -30
_diffrn_reflns_number 32962
_diffrn_reflns_point_group_measured_fraction_full 0.998
_diffrn_reflns_point_group_measured_fraction_max 0.996
_diffrn_reflns_theta_full 25.242
_diffrn_reflns_theta_max 27.469
_diffrn_reflns_theta_min 3.047
_diffrn_standards_number 0
_exptl_absorpt_coefficient_mu 0.571
_exptl_absorpt_correction_T_max 0.994
_exptl_absorpt_correction_T_min 0.500
_exptl_absorpt_correction_type multi-scan
_exptl_absorpt_process_details 'ABSCOR (Rigaku, 1995)'
_exptl_crystal_colour purple
_exptl_crystal_density_diffrn 1.224
_exptl_crystal_density_method 'not measured'
_exptl_crystal_description platelet
_exptl_crystal_F_000 1324.00
_exptl_crystal_size_max 0.150
_exptl_crystal_size_mid 0.050
_exptl_crystal_size_min 0.010
_refine_diff_density_max 0.37
_refine_diff_density_min -0.48
_refine_ls_abs_structure_details
;
 Flack x determined using 1694 quotients [(I+)-(I-)]/[(I+)+(I-)]
 (Parsons, Flack and Wagner, Acta Cryst. B69 (2013) 249-259).
;
_refine_ls_abs_structure_Flack 0.000(15)
_refine_ls_extinction_method none
_refine_ls_goodness_of_fit_ref 1.059
_refine_ls_hydrogen_treatment constr
_refine_ls_number_parameters 361
_refine_ls_number_reflns 7653
_refine_ls_number_restraints 0
_refine_ls_R_factor_all 0.0867
_refine_ls_R_factor_gt 0.0539
_refine_ls_shift/su_max 0.001
_refine_ls_structure_factor_coef Fsqd
_refine_ls_weighting_details 'w = 1/[\s^2^(Fo^2^)+(0.0505P)^2^] where P=(Fo^2^+2Fc^2^)/3'
_refine_ls_weighting_scheme calc
_refine_ls_wR_factor_gt 0.1119
_refine_ls_wR_factor_ref 0.1271
_reflns_Friedel_coverage 0.789
_reflns_Friedel_fraction_full 0.999
_reflns_Friedel_fraction_max 0.995
_reflns_number_gt 5280
_reflns_number_total 7653
_reflns_threshold_expression F^2^>2.0\s(F^2^)
_cod_data_source_file c7cc06987a2.cif
_cod_data_source_block FePh-PNPN2
_cod_database_code 7120788

loop_
_space_group_symop_id
_space_group_symop_operation_xyz
1 +X,+Y,+Z
2 1/2-X,-Y,1/2+Z
3 1/2+X,1/2-Y,-Z
4 -X,1/2+Y,1/2-Z

loop_
_atom_site_label
_atom_site_type_symbol
_atom_site_fract_x
_atom_site_fract_y
_atom_site_fract_z
_atom_site_U_iso_or_equiv
_atom_site_adp_type
_atom_site_occupancy
_atom_site_site_symmetry_order
_atom_site_calc_flag
_atom_site_refinement_flags_posn
_atom_site_refinement_flags_adp
Fe1 Fe 0.96187(6) 0.88283(6) 0.84813(3) 0.0310(2) Uani 1 1 d . .
P1 P 1.13918(12) 0.86232(11) 0.80683(6) 0.0310(3) Uani 1 1 d . .
P2 P 0.76885(11) 0.88998(13) 0.86916(5) 0.0328(3) Uani 1 1 d . .
N1 N 0.9048(3) 0.8723(4) 0.77216(16) 0.0318(10) Uani 1 1 d . .
N2 N 1.0134(4) 0.9004(5) 0.9179(2) 0.0500(13) Uani 1 1 d . .
N3 N 1.0444(5) 0.9144(6) 0.9622(2) 0.0724(19) Uani 1 1 d . .
C1 C 0.6981(4) 0.9007(5) 0.7989(2) 0.0386(14) Uani 1 1 d . .
H1A H 0.632083 0.851382 0.796353 0.046 Uiso 1 1 calc R U
H1B H 0.669148 0.973196 0.792930 0.046 Uiso 1 1 calc R U
C2 C 0.7888(4) 0.8732(5) 0.75520(19) 0.0291(11) Uani 1 1 d . .
C3 C 0.7812(4) 0.8629(4) 0.69703(19) 0.0273(10) Uani 1 1 d . .
C4 C 0.9016(4) 0.8569(4) 0.6772(2) 0.0300(12) Uani 1 1 d . .
C5 C 0.9733(4) 0.8614(4) 0.72412(18) 0.0303(11) Uani 1 1 d . .
C6 C 1.1036(5) 0.8483(5) 0.7309(2) 0.0393(14) Uani 1 1 d . .
H6A H 1.144819 0.902770 0.709331 0.047 Uiso 1 1 calc R U
H6B H 1.127933 0.778068 0.717426 0.047 Uiso 1 1 calc R U
C7 C 0.6711(4) 0.8679(4) 0.66448(18) 0.0305(11) Uani 1 1 d . .
C8 C 0.5698(5) 0.8138(5) 0.6822(2) 0.0393(14) Uani 1 1 d . .
H8 H 0.573792 0.769887 0.713779 0.047 Uiso 1 1 calc R U
C9 C 0.4632(5) 0.8237(5) 0.6538(2) 0.0471(14) Uani 1 1 d . .
H9 H 0.397387 0.786274 0.666386 0.057 Uiso 1 1 calc R U
C10 C 0.4547(5) 0.8887(6) 0.6071(2) 0.0478(15) Uani 1 1 d . .
H10 H 0.382873 0.897692 0.588865 0.057 Uiso 1 1 calc R U
C11 C 0.5541(5) 0.9402(5) 0.5879(2) 0.0437(14) Uani 1 1 d . .
H11 H 0.549746 0.983377 0.556070 0.052 Uiso 1 1 calc R U
C12 C 0.6610(5) 0.9282(5) 0.6156(2) 0.0341(13) Uani 1 1 d . .
H12 H 0.727735 0.961505 0.600973 0.041 Uiso 1 1 calc R U
C13 C 0.9445(5) 0.8393(4) 0.61940(19) 0.0308(12) Uani 1 1 d . .
C14 C 0.8957(5) 0.7602(5) 0.5842(2) 0.0408(14) Uani 1 1 d . .
H14 H 0.830014 0.721937 0.596345 0.049 Uiso 1 1 calc R U
C15 C 0.9428(6) 0.7379(5) 0.5321(2) 0.0511(17) Uani 1 1 d . .
H15 H 0.908859 0.684963 0.509741 0.061 Uiso 1 1 calc R U
C16 C 1.0394(6) 0.7933(6) 0.5129(2) 0.0543(18) Uani 1 1 d . .
H16 H 1.072507 0.776215 0.478256 0.065 Uiso 1 1 calc R U
C17 C 1.0873(5) 0.8746(6) 0.5453(2) 0.0517(17) Uani 1 1 d . .
H17 H 1.150569 0.914530 0.531838 0.062 Uiso 1 1 calc R U
C18 C 1.0407(5) 0.8964(5) 0.5980(2) 0.0413(13) Uani 1 1 d . .
H18 H 1.074392 0.950461 0.619689 0.050 Uiso 1 1 calc R U
C19 C 0.7097(5) 0.7621(6) 0.9000(3) 0.0486(16) Uani 1 1 d . .
C20 C 0.5793(6) 0.7639(7) 0.9144(3) 0.070(2) Uani 1 1 d . .
H20A H 0.534777 0.782907 0.881520 0.084 Uiso 1 1 calc R U
H20B H 0.555371 0.694052 0.927241 0.084 Uiso 1 1 calc R U
H20C H 0.565255 0.815969 0.943430 0.084 Uiso 1 1 calc R U
C21 C 0.7817(6) 0.7317(7) 0.9526(3) 0.069(2) Uani 1 1 d . .
H21A H 0.864051 0.730593 0.943349 0.083 Uiso 1 1 calc R U
H21B H 0.767904 0.783669 0.981694 0.083 Uiso 1 1 calc R U
H21C H 0.758019 0.661752 0.965506 0.083 Uiso 1 1 calc R U
C22 C 0.7314(7) 0.6747(6) 0.8552(3) 0.072(2) Uani 1 1 d . .
H22A H 0.813680 0.672778 0.845801 0.086 Uiso 1 1 calc R U
H22B H 0.707838 0.605911 0.869741 0.086 Uiso 1 1 calc R U
H22C H 0.686268 0.690867 0.822137 0.086 Uiso 1 1 calc R U
C23 C 0.7164(5) 1.0130(5) 0.9069(2) 0.0455(16) Uani 1 1 d . .
C24 C 0.7410(7) 1.0062(7) 0.9701(3) 0.076(3) Uani 1 1 d . .
H24A H 0.696119 0.948390 0.986116 0.092 Uiso 1 1 calc R U
H24B H 0.823495 0.993334 0.976121 0.092 Uiso 1 1 calc R U
H24C H 0.718947 1.072734 0.987723 0.092 Uiso 1 1 calc R U
C25 C 0.5836(5) 1.0389(6) 0.8979(3) 0.059(2) Uani 1 1 d . .
H25A H 0.567319 1.043308 0.858389 0.071 Uiso 1 1 calc R U
H25B H 0.536505 0.983022 0.914374 0.071 Uiso 1 1 calc R U
H25C H 0.565087 1.106392 0.915441 0.071 Uiso 1 1 calc R U
C26 C 0.7888(6) 1.1060(6) 0.8817(3) 0.069(2) Uani 1 1 d . .
H26A H 0.773707 1.110628 0.842027 0.083 Uiso 1 1 calc R U
H26B H 0.766636 1.172322 0.899404 0.083 Uiso 1 1 calc R U
H26C H 0.871184 1.092922 0.887802 0.083 Uiso 1 1 calc R U
C27 C 1.2128(5) 0.7324(5) 0.8255(2) 0.0380(13) Uani 1 1 d . .
C28 C 1.3205(5) 0.7016(5) 0.7902(3) 0.0499(16) Uani 1 1 d . .
H28A H 1.381307 0.754383 0.795331 0.060 Uiso 1 1 calc R U
H28B H 1.348941 0.632430 0.801935 0.060 Uiso 1 1 calc R U
H28C H 1.298737 0.698686 0.751233 0.060 Uiso 1 1 calc R U
C29 C 1.2475(6) 0.7330(5) 0.8881(2) 0.0507(17) Uani 1 1 d . .
H29A H 1.180336 0.752274 0.910417 0.061 Uiso 1 1 calc R U
H29B H 1.274469 0.662707 0.898742 0.061 Uiso 1 1 calc R U
H29C H 1.309443 0.784378 0.894017 0.061 Uiso 1 1 calc R U
C30 C 1.1173(6) 0.6470(5) 0.8165(3) 0.064(2) Uani 1 1 d . .
H30A H 1.048957 0.665067 0.838333 0.076 Uiso 1 1 calc R U
H30B H 1.096436 0.644310 0.777406 0.076 Uiso 1 1 calc R U
H30C H 1.146640 0.578054 0.828107 0.076 Uiso 1 1 calc R U
C31 C 1.2371(5) 0.9839(5) 0.8090(3) 0.0390(13) Uani 1 1 d . .
C32 C 1.3462(5) 0.9787(5) 0.7718(3) 0.0514(17) Uani 1 1 d . .
H32A H 1.396232 0.921128 0.784269 0.062 Uiso 1 1 calc R U
H32B H 1.322901 0.966045 0.733590 0.062 Uiso 1 1 calc R U
H32C H 1.388213 1.045538 0.774170 0.062 Uiso 1 1 calc R U
C33 C 1.2755(6) 1.0071(5) 0.8701(3) 0.0537(17) Uani 1 1 d . .
H33A H 1.207208 1.010482 0.893829 0.064 Uiso 1 1 calc R U
H33B H 1.326665 0.950658 0.882923 0.064 Uiso 1 1 calc R U
H33C H 1.316636 1.074527 0.871504 0.064 Uiso 1 1 calc R U
C34 C 1.1560(6) 1.0754(5) 0.7897(3) 0.0550(17) Uani 1 1 d . .
H34A H 1.087582 1.077959 0.813404 0.066 Uiso 1 1 calc R U
H34B H 1.197497 1.142581 0.792100 0.066 Uiso 1 1 calc R U
H34C H 1.132185 1.063087 0.751520 0.066 Uiso 1 1 calc R U

loop_
_atom_site_aniso_label
_atom_site_aniso_U_11
_atom_site_aniso_U_22
_atom_site_aniso_U_33
_atom_site_aniso_U_23
_atom_site_aniso_U_13
_atom_site_aniso_U_12
Fe1 0.0285(3) 0.0389(4) 0.0255(3) -0.0012(4) -0.0017(3) 0.0021(4)
P1 0.0286(7) 0.0336(8) 0.0306(6) -0.0007(6) -0.0018(6) 0.0017(6)
P2 0.0298(7) 0.0430(8) 0.0255(6) -0.0026(7) 0.0003(5) 0.0006(7)
N1 0.029(2) 0.039(3) 0.027(2) -0.002(2) -0.0003(18) -0.002(2)
N2 0.039(3) 0.066(4) 0.045(3) -0.005(3) -0.001(2) 0.009(3)
N3 0.063(4) 0.113(6) 0.042(3) -0.012(3) -0.009(3) 0.012(4)
C1 0.032(3) 0.056(4) 0.028(3) -0.006(3) -0.003(2) 0.003(3)
C2 0.026(2) 0.034(3) 0.027(2) 0.000(2) 0.0000(19) 0.002(3)
C3 0.029(2) 0.026(3) 0.027(2) -0.001(2) -0.001(2) -0.001(2)
C4 0.032(3) 0.029(3) 0.029(2) -0.001(2) -0.003(2) 0.000(2)
C5 0.034(3) 0.030(3) 0.027(2) 0.000(2) 0.003(2) 0.001(3)
C6 0.032(3) 0.054(4) 0.031(3) 0.000(3) 0.003(2) 0.005(3)
C7 0.036(3) 0.031(3) 0.024(2) -0.010(2) -0.002(2) 0.001(2)
C8 0.039(3) 0.047(4) 0.032(3) -0.002(3) -0.001(2) -0.006(3)
C9 0.038(3) 0.066(4) 0.038(3) -0.014(3) -0.002(3) -0.009(3)
C10 0.034(3) 0.074(4) 0.035(3) -0.015(3) -0.006(2) 0.003(4)
C11 0.047(4) 0.053(4) 0.031(3) -0.001(3) -0.006(3) 0.003(3)
C12 0.034(3) 0.040(3) 0.028(3) -0.002(2) -0.004(2) 0.000(2)
C13 0.036(3) 0.034(3) 0.023(2) 0.001(2) -0.002(2) 0.003(2)
C14 0.052(4) 0.040(3) 0.031(3) 0.003(3) 0.001(3) 0.004(3)
C15 0.072(5) 0.051(4) 0.030(3) -0.009(3) -0.002(3) 0.005(4)
C16 0.066(4) 0.071(5) 0.025(3) -0.003(3) 0.004(3) 0.028(4)
C17 0.044(3) 0.077(5) 0.034(3) 0.019(4) 0.005(3) 0.003(4)
C18 0.040(3) 0.051(4) 0.033(3) -0.001(3) -0.002(2) -0.001(3)
C19 0.039(3) 0.058(4) 0.048(4) 0.010(3) 0.003(3) -0.001(3)
C20 0.051(4) 0.086(6) 0.072(5) 0.024(4) 0.007(4) -0.018(4)
C21 0.065(5) 0.082(6) 0.061(4) 0.032(4) 0.002(4) -0.010(4)
C22 0.089(5) 0.047(4) 0.078(5) 0.004(4) -0.002(5) -0.016(4)
C23 0.040(3) 0.057(4) 0.039(3) -0.014(3) -0.003(3) 0.012(3)
C24 0.072(5) 0.112(7) 0.046(4) -0.038(4) -0.019(4) 0.040(5)
C25 0.046(4) 0.082(5) 0.050(4) -0.021(4) -0.006(3) 0.023(4)
C26 0.060(4) 0.048(4) 0.099(5) -0.011(4) -0.023(4) 0.005(4)
C27 0.040(3) 0.036(3) 0.038(3) -0.003(2) 0.002(3) 0.005(3)
C28 0.051(4) 0.048(4) 0.051(4) -0.003(3) 0.003(3) 0.016(3)
C29 0.063(4) 0.046(4) 0.042(3) 0.011(3) -0.005(3) 0.015(3)
C30 0.057(4) 0.034(3) 0.100(6) -0.003(4) -0.008(4) -0.002(3)
C31 0.033(3) 0.040(3) 0.044(3) 0.000(3) 0.003(3) 0.004(2)
C32 0.043(4) 0.049(4) 0.062(4) -0.005(3) 0.004(3) -0.003(3)
C33 0.056(4) 0.050(4) 0.056(4) -0.013(3) -0.007(3) -0.011(3)
C34 0.051(4) 0.039(4) 0.075(5) 0.009(3) 0.008(3) 0.005(3)

loop_
_atom_type_symbol
_atom_type_description
_atom_type_scat_dispersion_real
_atom_type_scat_dispersion_imag
_atom_type_scat_source
C C 0.0033 0.0016
;
International Tables for Crystallography
(Vol. C, Tables 4.2.6.8 and 6.1.1.4)
;
H H 0.0000 0.0000
;
International Tables for Crystallography
(Vol. C, Table 6.1.1.4)
;
Fe Fe 0.3463 0.8444
;
International Tables for Crystallography
(Vol. C, Tables 4.2.6.8 and 6.1.1.4)
;
N N 0.0061 0.0033
;
International Tables for Crystallography
(Vol. C, Tables 4.2.6.8 and 6.1.1.4)
;
P P 0.1023 0.0942
;
International Tables for Crystallography
(Vol. C, Tables 4.2.6.8 and 6.1.1.4)
;

loop_
_geom_angle_atom_site_label_1
_geom_angle_atom_site_label_2
_geom_angle_atom_site_label_3
_geom_angle
N1 Fe1 N2 176.8(2)
N1 Fe1 P2 83.33(12)
N2 Fe1 P2 96.21(16)
N1 Fe1 P1 83.29(13)
N2 Fe1 P1 97.33(16)
P2 Fe1 P1 166.21(6)
C6 P1 C27 104.3(3)
C6 P1 C31 103.4(3)
C27 P1 C31 115.1(3)
C6 P1 Fe1 103.91(18)
C27 P1 Fe1 113.12(19)
C31 P1 Fe1 115.18(18)
C1 P2 C23 103.7(3)
C1 P2 C19 105.0(3)
C23 P2 C19 113.0(3)
C1 P2 Fe1 102.88(17)
C23 P2 Fe1 116.7(2)
C19 P2 Fe1 113.7(2)
C2 N1 C5 107.1(4)
C2 N1 Fe1 126.6(3)
C5 N1 Fe1 126.2(3)
N3 N2 Fe1 178.0(6)
C2 C1 P2 108.1(3)
C2 C1 H1A 110.1
P2 C1 H1A 110.1
C2 C1 H1B 110.1
P2 C1 H1B 110.1
H1A C1 H1B 108.4
N1 C2 C3 110.4(4)
N1 C2 C1 117.0(4)
C3 C2 C1 131.8(4)
C2 C3 C4 105.7(4)
C2 C3 C7 124.8(4)
C4 C3 C7 129.2(4)
C5 C4 C3 106.9(4)
C5 C4 C13 124.3(4)
C3 C4 C13 128.5(4)
C4 C5 N1 109.8(4)
C4 C5 C6 131.7(5)
N1 C5 C6 118.4(4)
C5 C6 P1 108.0(4)
C5 C6 H6A 110.1
P1 C6 H6A 110.1
C5 C6 H6B 110.1
P1 C6 H6B 110.1
H6A C6 H6B 108.4
C12 C7 C8 116.4(5)
C12 C7 C3 122.3(5)
C8 C7 C3 121.3(4)
C9 C8 C7 121.8(5)
C9 C8 H8 119.1
C7 C8 H8 119.1
C10 C9 C8 120.3(5)
C10 C9 H9 119.8
C8 C9 H9 119.8
C11 C10 C9 118.9(5)
C11 C10 H10 120.6
C9 C10 H10 120.6
C10 C11 C12 120.7(5)
C10 C11 H11 119.7
C12 C11 H11 119.7
C7 C12 C11 121.8(5)
C7 C12 H12 119.1
C11 C12 H12 119.1
C18 C13 C14 116.5(5)
C18 C13 C4 121.5(5)
C14 C13 C4 122.0(5)
C15 C14 C13 121.6(6)
C15 C14 H14 119.2
C13 C14 H14 119.2
C16 C15 C14 120.6(6)
C16 C15 H15 119.7
C14 C15 H15 119.7
C15 C16 C17 119.6(5)
C15 C16 H16 120.2
C17 C16 H16 120.2
C16 C17 C18 119.8(6)
C16 C17 H17 120.1
C18 C17 H17 120.1
C17 C18 C13 121.9(6)
C17 C18 H18 119.1
C13 C18 H18 119.1
C20 C19 C21 109.8(5)
C20 C19 C22 108.8(6)
C21 C19 C22 107.7(6)
C20 C19 P2 115.1(5)
C21 C19 P2 109.6(5)
C22 C19 P2 105.6(4)
C19 C20 H20A 109.5
C19 C20 H20B 109.5
H20A C20 H20B 109.5
C19 C20 H20C 109.5
H20A C20 H20C 109.5
H20B C20 H20C 109.5
C19 C21 H21A 109.5
C19 C21 H21B 109.5
H21A C21 H21B 109.5
C19 C21 H21C 109.5
H21A C21 H21C 109.5
H21B C21 H21C 109.5
C19 C22 H22A 109.5
C19 C22 H22B 109.5
H22A C22 H22B 109.5
C19 C22 H22C 109.5
H22A C22 H22C 109.5
H22B C22 H22C 109.5
C24 C23 C26 109.1(6)
C24 C23 C25 108.9(5)
C26 C23 C25 107.9(6)
C24 C23 P2 111.6(5)
C26 C23 P2 104.8(4)
C25 C23 P2 114.3(5)
C23 C24 H24A 109.5
C23 C24 H24B 109.5
H24A C24 H24B 109.5
C23 C24 H24C 109.5
H24A C24 H24C 109.5
H24B C24 H24C 109.5
C23 C25 H25A 109.5
C23 C25 H25B 109.5
H25A C25 H25B 109.5
C23 C25 H25C 109.5
H25A C25 H25C 109.5
H25B C25 H25C 109.5
C23 C26 H26A 109.5
C23 C26 H26B 109.5
H26A C26 H26B 109.5
C23 C26 H26C 109.5
H26A C26 H26C 109.5
H26B C26 H26C 109.5
C28 C27 C30 108.3(5)
C28 C27 C29 109.0(5)
C30 C27 C29 108.6(5)
C28 C27 P1 116.2(4)
C30 C27 P1 104.5(4)
C29 C27 P1 109.8(4)
C27 C28 H28A 109.5
C27 C28 H28B 109.5
H28A C28 H28B 109.5
C27 C28 H28C 109.5
H28A C28 H28C 109.5
H28B C28 H28C 109.5
C27 C29 H29A 109.5
C27 C29 H29B 109.5
H29A C29 H29B 109.5
C27 C29 H29C 109.5
H29A C29 H29C 109.5
H29B C29 H29C 109.5
C27 C30 H30A 109.5
C27 C30 H30B 109.5
H30A C30 H30B 109.5
C27 C30 H30C 109.5
H30A C30 H30C 109.5
H30B C30 H30C 109.5
C32 C31 C34 110.2(5)
C32 C31 C33 108.9(5)
C34 C31 C33 108.2(5)
C32 C31 P1 115.5(4)
C34 C31 P1 103.6(4)
C33 C31 P1 110.1(4)
C31 C32 H32A 109.5
C31 C32 H32B 109.5
H32A C32 H32B 109.5
C31 C32 H32C 109.5
H32A C32 H32C 109.5
H32B C32 H32C 109.5
C31 C33 H33A 109.5
C31 C33 H33B 109.5
H33A C33 H33B 109.5
C31 C33 H33C 109.5
H33A C33 H33C 109.5
H33B C33 H33C 109.5
C31 C34 H34A 109.5
C31 C34 H34B 109.5
H34A C34 H34B 109.5
C31 C34 H34C 109.5
H34A C34 H34C 109.5
H34B C34 H34C 109.5

loop_
_geom_bond_atom_site_label_1
_geom_bond_atom_site_label_2
_geom_bond_distance
Fe1 N1 1.924(4)
Fe1 N2 1.773(5)
Fe1 P2 2.2483(15)
Fe1 P1 2.2534(15)
P1 C6 1.859(5)
P1 C27 1.871(6)
P1 C31 1.876(6)
P2 C1 1.860(5)
P2 C23 1.871(6)
P2 C19 1.875(7)
N1 C2 1.377(6)
N1 C5 1.389(6)
N3 N2 1.124(6)
C1 C2 1.501(7)
C1 H1A 0.9700
C1 H1B 0.9700
C2 C3 1.392(6)
C3 C4 1.446(7)
C3 C7 1.471(7)
C4 C5 1.382(6)
C4 C13 1.476(6)
C5 C6 1.496(7)
C6 H6A 0.9700
C6 H6B 0.9700
C7 C12 1.388(7)
C7 C8 1.397(7)
C8 C9 1.391(8)
C8 H8 0.9300
C9 C10 1.376(8)
C9 H9 0.9300
C10 C11 1.375(8)
C10 H10 0.9300
C11 C12 1.388(7)
C11 H11 0.9300
C12 H12 0.9300
C13 C18 1.398(8)
C13 C14 1.405(8)
C14 C15 1.378(8)
C14 H14 0.9300
C15 C16 1.373(10)
C15 H15 0.9300
C16 C17 1.382(9)
C16 H16 0.9300
C17 C18 1.387(7)
C17 H17 0.9300
C18 H18 0.9300
C19 C20 1.519(9)
C19 C21 1.541(9)
C19 C22 1.543(10)
C20 H20A 0.9600
C20 H20B 0.9600
C20 H20C 0.9600
C21 H21A 0.9600
C21 H21B 0.9600
C21 H21C 0.9600
C22 H22A 0.9600
C22 H22B 0.9600
C22 H22C 0.9600
C23 C24 1.531(9)
C23 C26 1.540(10)
C23 C25 1.555(8)
C24 H24A 0.9600
C24 H24B 0.9600
C24 H24C 0.9600
C25 H25A 0.9600
C25 H25B 0.9600
C25 H25C 0.9600
C26 H26A 0.9600
C26 H26B 0.9600
C26 H26C 0.9600
C27 C28 1.531(8)
C27 C30 1.532(8)
C27 C29 1.540(8)
C28 H28A 0.9600
C28 H28B 0.9600
C28 H28C 0.9600
C29 H29A 0.9600
C29 H29B 0.9600
C29 H29C 0.9600
C30 H30A 0.9600
C30 H30B 0.9600
C30 H30C 0.9600
C31 C32 1.523(8)
C31 C34 1.534(8)
C31 C33 1.545(8)
C32 H32A 0.9600
C32 H32B 0.9600
C32 H32C 0.9600
C33 H33A 0.9600
C33 H33B 0.9600
C33 H33C 0.9600
C34 H34A 0.9600
C34 H34B 0.9600
C34 H34C 0.9600

loop_
_geom_torsion_atom_site_label_1
_geom_torsion_atom_site_label_2
_geom_torsion_atom_site_label_3
_geom_torsion_atom_site_label_4
_geom_torsion
C23 P2 C1 C2 135.9(4)
C19 P2 C1 C2 -105.3(4)
Fe1 P2 C1 C2 13.9(4)
C5 N1 C2 C3 0.0(6)
Fe1 N1 C2 C3 -179.4(4)
C5 N1 C2 C1 -171.2(5)
Fe1 N1 C2 C1 9.4(8)
P2 C1 C2 N1 -15.2(7)
P2 C1 C2 C3 175.9(5)
N1 C2 C3 C4 -0.8(6)
C1 C2 C3 C4 168.7(6)
N1 C2 C3 C7 -175.8(5)
C1 C2 C3 C7 -6.3(10)
C2 C3 C4 C5 1.3(6)
C7 C3 C4 C5 176.0(5)
C2 C3 C4 C13 176.1(5)
C7 C3 C4 C13 -9.2(9)
C3 C4 C5 N1 -1.3(6)
C13 C4 C5 N1 -176.4(5)
C3 C4 C5 C6 173.4(6)
C13 C4 C5 C6 -1.7(10)
C2 N1 C5 C4 0.8(6)
Fe1 N1 C5 C4 -179.7(4)
C2 N1 C5 C6 -174.7(5)
Fe1 N1 C5 C6 4.8(8)
C4 C5 C6 P1 -179.0(5)
N1 C5 C6 P1 -4.7(7)
C27 P1 C6 C5 121.7(4)
C31 P1 C6 C5 -117.6(4)
Fe1 P1 C6 C5 3.0(5)
C2 C3 C7 C12 134.1(6)
C4 C3 C7 C12 -39.6(8)
C2 C3 C7 C8 -44.3(8)
C4 C3 C7 C8 141.9(6)
C12 C7 C8 C9 -2.9(8)
C3 C7 C8 C9 175.6(5)
C7 C8 C9 C10 -0.5(9)
C8 C9 C10 C11 2.4(9)
C9 C10 C11 C12 -1.0(9)
C8 C7 C12 C11 4.3(8)
C3 C7 C12 C11 -174.2(5)
C10 C11 C12 C7 -2.5(9)
C5 C4 C13 C18 -46.9(8)
C3 C4 C13 C18 139.1(6)
C5 C4 C13 C14 129.2(6)
C3 C4 C13 C14 -44.8(8)
C18 C13 C14 C15 2.0(8)
C4 C13 C14 C15 -174.3(5)
C13 C14 C15 C16 -0.3(9)
C14 C15 C16 C17 -2.2(10)
C15 C16 C17 C18 2.9(9)
C16 C17 C18 C13 -1.0(9)
C14 C13 C18 C17 -1.4(8)
C4 C13 C18 C17 175.0(5)
C1 P2 C19 C20 -67.9(6)
C23 P2 C19 C20 44.4(6)
Fe1 P2 C19 C20 -179.6(4)
C1 P2 C19 C21 167.8(5)
C23 P2 C19 C21 -79.9(5)
Fe1 P2 C19 C21 56.1(5)
C1 P2 C19 C22 52.0(5)
C23 P2 C19 C22 164.3(4)
Fe1 P2 C19 C22 -59.7(5)
C1 P2 C23 C24 166.5(5)
C19 P2 C23 C24 53.4(6)
Fe1 P2 C23 C24 -81.2(5)
C1 P2 C23 C26 -75.5(5)
C19 P2 C23 C26 171.4(4)
Fe1 P2 C23 C26 36.8(5)
C1 P2 C23 C25 42.4(6)
C19 P2 C23 C25 -70.7(5)
Fe1 P2 C23 C25 154.7(4)
C6 P1 C27 C28 55.6(5)
C31 P1 C27 C28 -56.9(5)
Fe1 P1 C27 C28 167.8(4)
C6 P1 C27 C30 -63.7(5)
C31 P1 C27 C30 -176.2(4)
Fe1 P1 C27 C30 48.5(4)
C6 P1 C27 C29 180.0(4)
C31 P1 C27 C29 67.5(5)
Fe1 P1 C27 C29 -67.8(4)
C6 P1 C31 C32 -56.0(5)
C27 P1 C31 C32 57.0(5)
Fe1 P1 C31 C32 -168.6(4)
C6 P1 C31 C34 64.6(4)
C27 P1 C31 C34 177.6(4)
Fe1 P1 C31 C34 -48.0(4)
C6 P1 C31 C33 -179.9(4)
C27 P1 C31 C33 -66.9(5)
Fe1 P1 C31 C33 67.5(4)
